data_4132897
loop_
_publ_author_name
'Zhang, Shi-Yuan'
'Jensen, Stephanie'
'Tan, Kui'
'Wojtas, Lukasz'
'Roveto, Matthew'
'Cure, Jeremy'
'Thonhauser, Timo'
'Chabal, Yves J.'
'Zaworotko, Michael J.'

_publ_section_title
;
 Modulation of Water Vapor Sorption by a Fourth-Generation Metal-Organic
 Material with a Rigid Framework and Self-Switching Pores.
;
_journal_issue 39
_journal_name_full 'Journal of the American Chemical Society'
_journal_page_first 12545
_journal_page_last 12552
_journal_paper_doi 10.1021/jacs.8b07290
_journal_volume 140
_journal_year 2018
_chemical_absolute_configuration rm
_chemical_formula_moiety 'C46 H36 Cl2 Co2 N6 O6, 2(C F3 O3 S), C7 H5 F3, 2(C H4 O)'
_chemical_formula_sum 'C57 H49 Cl2 Co2 F9 N6 O14 S2'
_chemical_formula_weight 1465.90
_space_group_crystal_system monoclinic
_space_group_IT_number 4
_space_group_name_Hall 'P 2yb'
_space_group_name_H-M_alt 'P 1 21 1'
_atom_sites_solution_hydrogens mixed
_audit_creation_date 2018-08-24
_audit_creation_method
;
Olex2 1.2
(compiled 2018.05.29 svn.r3508 for OlexSys, GUI svn.r5506)
;
_cell_angle_alpha 90
_cell_angle_beta 90.213(3)
_cell_angle_gamma 90
_cell_formula_units_Z 2
_cell_length_a 10.1640(6)
_cell_length_b 25.6088(15)
_cell_length_c 11.4722(7)
_cell_measurement_reflns_used 9806
_cell_measurement_temperature 100(2)
_cell_measurement_theta_max 74.49
_cell_measurement_theta_min 3.45
_cell_volume 2986.1(3)
_computing_cell_refinement 'SAINT V8.38A (?, 2016)'
_computing_data_reduction 'SAINT V8.38A (?, 2016)'
_computing_molecular_graphics 'Olex2 (Dolomanov et al., 2009)'
_computing_publication_material 'Olex2 (Dolomanov et al., 2009)'
_computing_structure_refinement 'ShelXL (Sheldrick, 2015)'
_diffrn_ambient_temperature 100.22
_diffrn_measured_fraction_theta_full 1.000
_diffrn_measured_fraction_theta_max 0.984
_diffrn_measurement_device_type 'Bruker APEX-II CCD'
_diffrn_measurement_method '\f and \w scans'
_diffrn_radiation_monochromator mirrors
_diffrn_radiation_type CuK\a
_diffrn_radiation_wavelength 1.54178
_diffrn_reflns_av_R_equivalents 0.0660
_diffrn_reflns_av_unetI/netI 0.0692
_diffrn_reflns_Laue_measured_fraction_full 1.000
_diffrn_reflns_Laue_measured_fraction_max 0.984
_diffrn_reflns_limit_h_max 12
_diffrn_reflns_limit_h_min -12
_diffrn_reflns_limit_k_max 31
_diffrn_reflns_limit_k_min -30
_diffrn_reflns_limit_l_max 14
_diffrn_reflns_limit_l_min -14
_diffrn_reflns_number 40517
_diffrn_reflns_point_group_measured_fraction_full 0.997
_diffrn_reflns_point_group_measured_fraction_max 0.976
_diffrn_reflns_theta_full 67.679
_diffrn_reflns_theta_max 74.772
_diffrn_reflns_theta_min 3.452
_diffrn_source 'INCOATEC Imus micro-focus source'
_diffrn_standards_number 0
_exptl_absorpt_coefficient_mu 6.708
_exptl_absorpt_correction_T_max 1.0000
_exptl_absorpt_correction_T_min 0.6436
_exptl_absorpt_correction_type multi-scan
_exptl_absorpt_process_details
'SADABS-2016/2 (Bruker,2016/2) was used for absorption correction. wR2(int) was 0.1318 before and 0.1017 after correction. The Ratio of minimum to maximum transmission is 0.6436. The \l/2 correction factor is Not present.'
_exptl_crystal_colour red
_exptl_crystal_colour_primary red
_exptl_crystal_density_diffrn 1.630
_exptl_crystal_description block
_exptl_crystal_F_000 1492
_exptl_crystal_size_max 0.145
_exptl_crystal_size_mid 0.094
_exptl_crystal_size_min 0.074
_refine_diff_density_max 0.467
_refine_diff_density_min -0.489
_refine_diff_density_rms 0.063
_refine_ls_abs_structure_details
;
 Flack x determined using 3837 quotients [(I+)-(I-)]/[(I+)+(I-)]
 (Parsons, Flack and Wagner, Acta Cryst. B69 (2013) 249-259).
;
_refine_ls_abs_structure_Flack 0.041(3)
_refine_ls_extinction_method none
_refine_ls_goodness_of_fit_ref 1.030
_refine_ls_hydrogen_treatment mixed
_refine_ls_matrix_type full
_refine_ls_number_parameters 908
_refine_ls_number_reflns 11478
_refine_ls_number_restraints 494
_refine_ls_restrained_S_all 1.014
_refine_ls_R_factor_all 0.0625
_refine_ls_R_factor_gt 0.0505
_refine_ls_shift/su_max 0.000
_refine_ls_shift/su_mean 0.000
_refine_ls_structure_factor_coef Fsqd
_refine_ls_weighting_details 'w=1/[\s^2^(Fo^2^)+(0.0290P)^2^+3.2140P] where P=(Fo^2^+2Fc^2^)/3'
_refine_ls_weighting_scheme calc
_refine_ls_wR_factor_gt 0.1092
_refine_ls_wR_factor_ref 0.1170
_reflns_Friedel_coverage 0.938
_reflns_Friedel_fraction_full 0.995
_reflns_Friedel_fraction_max 0.967
_reflns_number_gt 9998
_reflns_number_total 11478
_reflns_threshold_expression 'I > 2\s(I)'
_cod_data_source_file ja8b07290_si_003.cif
_cod_data_source_block 33R
_cod_database_code 4132897
_shelx_shelxl_version_number 2016/6
_shelx_space_group_comment
;
The symmetry employed for this shelxl refinement is uniquely defined
by the following loop, which should always be used as a source of
symmetry information in preference to the above space-group names.
They are only intended as comments.
;
_shelx_estimated_absorpt_t_max 0.637
_shelx_estimated_absorpt_t_min 0.443
_olex2_refinement_description
;
1. Twinned data refinement
 Scales: 0.5745(16)
 0.4255(16)
2. Fixed Uiso
 At 1.2 times of:
  All C(H) groups
 At 1.5 times of:
  All C(H,H,H) groups, All O(H) groups
3. Restrained distances
 F8-C50 = F7-C50 = F9-C50
 1.323 with sigma of 0.02
 F12-C58 = F11-C58 = F10-C58
 1.323 with sigma of 0.02
 O6-H6
 0.87 with sigma of 0.02
 O4-H4
 0.87 with sigma of 0.02
 H4-C15
 1.92 with sigma of 0.02
 C40-H6
 1.92 with sigma of 0.04
4. Uiso/Uaniso restraints and constraints
F7 \\sim C50 \\sim F8 \\sim F9 \\sim C54 \\sim C53 \\sim C55 \\sim C52 \\sim
C56 \\sim C51 \\sim C61 \\sim F10 \\sim C58 \\sim F11 \\sim F12 \\sim C64 \\sim
C59 \\sim C63 \\sim C60 \\sim C62: within 2A with sigma of 0.04 and sigma for
terminal atoms of 0.08
C57 \\sim O14: within 2A with sigma of 0.04 and sigma for terminal atoms of 0.08
5. Rigid body (RIGU) restrains
 F7, C50, F8, F9, C54, C53, C55, C52, C56, C51
 with sigma for 1-2 distances of 0.004 and sigma for 1-3 distances of 0.004
 C60, F10, C58, F11, F12, C64, C59, C63, C62, C61
 with sigma for 1-2 distances of 0.004 and sigma for 1-3 distances of 0.004
 C57, O14
 with sigma for 1-2 distances of 0.004 and sigma for 1-3 distances of 0.004
6. Others
 Sof(F10)=Sof(F11)=Sof(F12)=Sof(C58)=Sof(C59)=Sof(H59)=Sof(C60)=Sof(H60)=
 Sof(C61)=Sof(H61)=Sof(C62)=Sof(H62)=Sof(C63)=Sof(H63)=Sof(C64)=1-FVAR(1)
 Sof(F7)=Sof(F8)=Sof(F9)=Sof(C50)=Sof(C51)=Sof(H51)=Sof(C52)=Sof(H52)=Sof(C53)=
 Sof(H53)=Sof(C54)=Sof(C55)=Sof(H55)=Sof(C56)=Sof(H56)=FVAR(1)
7.a Ternary CH refined with riding coordinates:
 C15(H15), C40(H40)
7.b Aromatic/amide H refined with riding coordinates:
 C4(H4A), C5(H5), C6(H6A), C7(H7), C8(H8), C9(H9), C10(H10), C12(H12),
 C13(H13), C14(H14), C17(H17), C19(H19), C20(H20), C21(H21), C22(H22), C24(H24),
  C25(H25), C26(H26), C29(H29), C30(H30), C32(H32), C33(H33), C36(H36),
 C37(H37), C38(H38), C41(H41), C42(H42), C43(H43), C44(H44), C45(H45), C46(H46),
  C47(H47), C51(H51), C52(H52), C53(H53), C55(H55), C56(H56), C59(H59),
 C60(H60), C61(H61), C62(H62), C63(H63)
7.c Fitted hexagon refined as free rotating group:
 C51(C52,C53,C54,C55,C56), C59(C60,C61,C62,C63,C64)
7.d Idealised Me refined as rotating group:
 C49(H49A,H49B,H49C), C57(H57A,H57B,H57C)
7.e Idealised tetrahedral OH refined as rotating group:
 O13(H13A), O14(H14A)
;
_olex2_submission_special_instructions 'No special instructions were received'

loop_
_space_group_symop_operation_xyz
'x, y, z'
'-x, y+1/2, -z'

loop_
_atom_site_label
_atom_site_type_symbol
_atom_site_fract_x
_atom_site_fract_y
_atom_site_fract_z
_atom_site_U_iso_or_equiv
_atom_site_adp_type
_atom_site_occupancy
_atom_site_site_symmetry_order
_atom_site_calc_flag
_atom_site_refinement_flags_posn
_atom_site_refinement_flags_adp
_atom_site_refinement_flags_occupancy
_atom_site_disorder_assembly
_atom_site_disorder_group
Co1 Co 1.54143(14) 0.74488(5) 1.01778(13) 0.0303(3) Uani 1 1 d . . . . .
Co2 Co 1.04366(14) 0.83227(5) 1.01574(14) 0.0297(3) Uani 1 1 d . . . . .
Cl1 Cl 1.2070(3) 0.61674(10) 1.4913(3) 0.0612(7) Uani 1 1 d . . . . .
Cl2 Cl 1.7081(3) 0.98767(12) 0.5874(2) 0.0572(7) Uani 1 1 d . . . . .
O1 O 1.8481(6) 0.8516(3) 1.0135(6) 0.0321(14) Uani 1 1 d . . . . .
O2 O 1.3476(6) 0.7248(2) 1.0135(6) 0.0297(14) Uani 1 1 d . . . . .
O3 O 1.7266(6) 0.7785(2) 1.0211(6) 0.0321(14) Uani 1 1 d . . . . .
O4 O 1.0018(6) 0.7480(3) 1.0146(6) 0.0337(14) Uani 1 1 d D . . . .
O5 O 1.2294(6) 0.7975(2) 1.0223(5) 0.0315(14) Uani 1 1 d . . . . .
O6 O 1.5043(6) 0.8301(3) 1.0201(6) 0.0337(14) Uani 1 1 d D . . . .
H6 H 1.463(8) 0.835(4) 1.086(5) 0.050 Uiso 1 1 d DR . . . .
N1 N 1.5378(7) 0.7432(3) 0.8269(7) 0.0307(16) Uani 1 1 d . . . . .
N2 N 1.5369(8) 0.7438(3) 0.2080(7) 0.0341(17) Uani 1 1 d . . . . .
N3 N 1.0452(8) 0.8334(3) 0.8250(7) 0.0346(18) Uani 1 1 d . . . . .
N4 N 1.0345(8) 0.8385(3) 0.2057(7) 0.0320(17) Uani 1 1 d . . . . .
N5 N 1.1246(7) 0.9092(3) 1.0057(8) 0.0338(18) Uani 1 1 d . . . . .
N6 N 1.3801(8) 1.1669(3) 0.9795(7) 0.0343(18) Uani 1 1 d . . . . .
C1 C 1.5376(11) 0.7413(4) 0.5811(9) 0.038(2) Uani 1 1 d . . . . .
C2 C 1.0389(9) 0.8391(4) 0.4496(8) 0.032(2) Uani 1 1 d . . . . .
C3 C 1.2408(9) 0.7492(4) 1.0189(8) 0.032(2) Uani 1 1 d . . . . .
C4 C 1.1458(10) 0.8161(4) 0.7616(10) 0.040(2) Uani 1 1 d . . . . .
H4A H 1.220263 0.802352 0.801344 0.048 Uiso 1 1 calc R . . . .
C5 C 1.6433(10) 0.7618(4) 0.6459(10) 0.041(3) Uani 1 1 d . . . . .
H5 H 1.717742 0.775943 0.607263 0.050 Uiso 1 1 calc R . . . .
C6 C 1.1555(9) 0.8407(4) 0.3847(10) 0.036(2) Uani 1 1 d . . . . .
H6A H 1.238672 0.842317 0.422532 0.043 Uiso 1 1 calc R . . . .
C7 C 0.9238(10) 0.8385(4) 0.2665(9) 0.034(2) Uani 1 1 d . . . . .
H7 H 0.842472 0.837726 0.225393 0.041 Uiso 1 1 calc R . . . .
C8 C 0.9213(10) 0.8396(4) 0.3870(9) 0.034(2) Uani 1 1 d . . . . .
H8 H 0.839592 0.840647 0.426931 0.041 Uiso 1 1 calc R . . . .
C9 C 1.4591(10) 1.1250(4) 0.9992(10) 0.041(2) Uani 1 1 d . . . . .
H9 H 1.550470 1.130688 1.011627 0.049 Uiso 1 1 calc R . . . .
C10 C 1.4366(10) 0.7230(4) 0.7669(9) 0.035(2) Uani 1 1 d . . . . .
H10 H 1.363982 0.709502 0.809199 0.042 Uiso 1 1 calc R . . . .
C11 C 1.0424(10) 0.8382(4) 0.5793(8) 0.033(2) Uani 1 1 d . . . . .
C12 C 1.4324(11) 0.7207(4) 0.6468(9) 0.041(3) Uani 1 1 d . . . . .
H12 H 1.359096 0.705326 0.608387 0.049 Uiso 1 1 calc R . . . .
C13 C 1.6543(10) 0.7439(4) 0.3915(9) 0.040(2) Uani 1 1 d . . . . .
H13 H 1.735674 0.745446 0.432459 0.048 Uiso 1 1 calc R . . . .
C14 C 0.9432(10) 0.8544(4) 0.7656(9) 0.037(2) Uani 1 1 d . . . . .
H14 H 0.871526 0.868119 0.808728 0.044 Uiso 1 1 calc R . . . .
C15 C 1.1153(9) 0.7144(4) 1.0241(9) 0.032(2) Uani 1 1 d D . . . .
H15 H 1.115781 0.689058 0.957798 0.039 Uiso 1 1 calc R . . . .
C16 C 1.5362(10) 0.7408(4) 0.4524(9) 0.035(2) Uani 1 1 d . . . . .
C17 C 1.2539(9) 1.1579(4) 0.9606(9) 0.040(2) Uani 1 1 d . . . . .
H17 H 1.197432 1.186730 0.945527 0.048 Uiso 1 1 calc R . . . .
C18 C 1.2238(9) 1.0121(4) 0.9882(9) 0.035(2) Uani 1 1 d . . . . .
C19 C 1.4224(10) 0.7395(5) 0.3881(9) 0.039(2) Uani 1 1 d . . . . .
H19 H 1.339970 0.738059 0.426747 0.047 Uiso 1 1 calc R . . . .
C20 C 1.4262(10) 0.7401(4) 0.2698(9) 0.036(2) Uani 1 1 d . . . . .
H20 H 1.345201 0.737682 0.228497 0.043 Uiso 1 1 calc R . . . .
C21 C 1.0976(10) 1.0017(4) 1.0293(9) 0.041(2) Uani 1 1 d . . . . .
H21 H 1.042140 1.029769 1.051688 0.049 Uiso 1 1 calc R . . . .
C22 C 1.2979(10) 0.9684(3) 0.9548(9) 0.039(2) Uani 1 1 d . . . . .
H22 H 1.384125 0.972831 0.924823 0.046 Uiso 1 1 calc R . . . .
C23 C 1.2782(9) 1.0656(4) 0.9815(8) 0.033(2) Uani 1 1 d . . . . .
C24 C 1.1466(9) 0.8399(4) 0.2660(8) 0.035(2) Uani 1 1 d . . . . .
H24 H 1.226451 0.840389 0.223219 0.042 Uiso 1 1 calc R . . . .
C25 C 1.1479(11) 0.8171(4) 0.6413(8) 0.038(2) Uani 1 1 d . . . . .
H25 H 1.221339 0.803300 0.600600 0.046 Uiso 1 1 calc R . . . .
C26 C 1.0520(10) 0.9507(4) 1.0379(9) 0.038(2) Uani 1 1 d . . . . .
H26 H 0.966094 0.944874 1.067645 0.045 Uiso 1 1 calc R . . . .
C28 C 1.1189(9) 0.6854(4) 1.1367(9) 0.036(2) Uani 1 1 d . . . . .
C29 C 1.0836(11) 0.6836(4) 1.3469(10) 0.046(3) Uani 1 1 d . . . . .
H29 H 1.041055 0.696855 1.414256 0.055 Uiso 1 1 calc R . . . .
C30 C 1.0612(10) 0.7065(4) 1.2357(9) 0.040(2) Uani 1 1 d . . . . .
H30 H 1.006265 0.736326 1.228973 0.048 Uiso 1 1 calc R . . . .
C32 C 1.2221(11) 0.6186(4) 1.2557(9) 0.043(2) Uani 1 1 d . . . . .
H32 H 1.275877 0.588340 1.262204 0.052 Uiso 1 1 calc R . . . .
C33 C 1.1945(10) 0.6410(4) 1.1470(10) 0.042(2) Uani 1 1 d . . . . .
H33 H 1.228636 0.625118 1.078671 0.051 Uiso 1 1 calc R . . . .
C34 C 1.1677(12) 0.6423(4) 1.3546(10) 0.047(3) Uani 1 1 d . . . . .
C35 C 1.6202(9) 0.8980(4) 0.9148(7) 0.0328(19) Uani 1 1 d . . . . .
C36 C 1.7206(10) 0.9712(4) 0.8203(10) 0.045(2) Uani 1 1 d . . . . .
H36 H 1.773257 1.001823 0.823607 0.054 Uiso 1 1 calc R . . . .
C37 C 1.5621(9) 0.8833(4) 0.8096(9) 0.040(2) Uani 1 1 d . . . . .
H37 H 1.507047 0.853362 0.806698 0.048 Uiso 1 1 calc R . . . .
C38 C 1.6968(9) 0.9433(3) 0.9203(10) 0.040(2) Uani 1 1 d . . . . .
H38 H 1.732136 0.954704 0.992696 0.047 Uiso 1 1 calc R . . . .
C39 C 1.6688(10) 0.9552(4) 0.7157(10) 0.043(2) Uani 1 1 d . . . . .
C40 C 1.6175(9) 0.8621(4) 1.0198(9) 0.034(2) Uani 1 1 d D . . . .
H40 H 1.618549 0.883700 1.092442 0.040 Uiso 1 1 calc R . . . .
C41 C 1.5844(10) 0.9123(4) 0.7086(10) 0.041(2) Uani 1 1 d . . . . .
H41 H 1.543306 0.903078 0.636993 0.050 Uiso 1 1 calc R . . . .
C42 C 1.2455(8) 0.9188(4) 0.9656(9) 0.035(2) Uani 1 1 d . . . . .
H42 H 1.298416 0.889915 0.943223 0.042 Uiso 1 1 calc R . . . .
C43 C 1.6382(10) 0.7612(4) 0.7672(9) 0.039(2) Uani 1 1 d . . . . .
H43 H 1.711497 0.774540 0.809203 0.047 Uiso 1 1 calc R . . . .
C44 C 0.9376(10) 0.8569(4) 0.6442(9) 0.035(2) Uani 1 1 d . . . . .
H44 H 0.862742 0.871386 0.606334 0.042 Uiso 1 1 calc R . . . .
C45 C 1.6521(9) 0.7447(4) 0.2720(9) 0.034(2) Uani 1 1 d . . . . .
H45 H 1.733353 0.745900 0.231479 0.041 Uiso 1 1 calc R . . . .
C46 C 1.2007(9) 1.1081(4) 0.9619(9) 0.039(2) Uani 1 1 d . . . . .
H46 H 1.109017 1.103569 0.948851 0.047 Uiso 1 1 calc R . . . .
C47 C 1.4123(9) 1.0748(4) 1.0017(11) 0.040(2) Uani 1 1 d . . . . .
H47 H 1.470309 1.046477 1.017033 0.048 Uiso 1 1 calc R . . . .
C48 C 1.7413(8) 0.8274(4) 1.0179(8) 0.0276(19) Uani 1 1 d . . . . .
S1 S 1.5050(2) 0.89475(10) 1.3294(2) 0.0407(5) Uani 1 1 d . . . . .
F4 F 1.4890(9) 0.9733(3) 1.1844(7) 0.076(2) Uani 1 1 d . . . . .
F5 F 1.3175(7) 0.9626(3) 1.2915(8) 0.084(3) Uani 1 1 d . . . . .
F6 F 1.4934(9) 0.9958(3) 1.3669(7) 0.083(2) Uani 1 1 d . . . . .
O7 O 1.6443(6) 0.8980(3) 1.3192(7) 0.0483(17) Uani 1 1 d . . . . .
O8 O 1.4424(7) 0.8632(3) 1.2391(6) 0.0444(16) Uani 1 1 d . . . . .
O9 O 1.4579(8) 0.8860(3) 1.4453(6) 0.0568(19) Uani 1 1 d . . . . .
C27 C 1.4469(11) 0.9609(5) 1.2935(11) 0.053(3) Uani 1 1 d . . . . .
S2 S 1.9695(3) 0.69576(11) 0.7073(3) 0.0531(7) Uani 1 1 d . . . . .
F1 F 1.9183(9) 0.6059(3) 0.6058(7) 0.083(3) Uani 1 1 d . . . . .
F2 F 1.7593(9) 0.6378(3) 0.7025(9) 0.086(3) Uani 1 1 d . . . . .
F3 F 1.9240(12) 0.6029(3) 0.7911(8) 0.111(4) Uani 1 1 d . . . . .
O10 O 2.1041(9) 0.6849(5) 0.7234(9) 0.084(3) Uani 1 1 d . . . . .
O11 O 1.9070(7) 0.7187(3) 0.8099(7) 0.060(2) Uani 1 1 d . . . . .
O12 O 1.9341(8) 0.7187(3) 0.5993(7) 0.057(2) Uani 1 1 d . . . . .
C31 C 1.8927(15) 0.6321(6) 0.6993(11) 0.067(4) Uani 1 1 d . . . . .
F7 F 1.078(3) 0.9651(9) 0.5507(18) 0.100(8) Uani 0.420(10) 1 d D U P A 1
F8 F 1.035(2) 0.9783(7) 0.725(2) 0.087(6) Uani 0.420(10) 1 d D U P A 1
F9 F 1.199(2) 0.9336(7) 0.687(2) 0.091(7) Uani 0.420(10) 1 d D U P A 1
F10 F 1.4972(15) 1.0611(6) 0.7291(19) 0.109(6) Uani 0.580(10) 1 d D U P A 2
F11 F 1.3814(16) 1.1277(5) 0.7105(14) 0.081(4) Uani 0.580(10) 1 d D U P A 2
F12 F 1.463(2) 1.0942(7) 0.5589(15) 0.114(6) Uani 0.580(10) 1 d D U P A 2
C50 C 1.137(3) 0.9762(11) 0.655(2) 0.062(5) Uani 0.420(10) 1 d D U P A 1
C51 C 1.3736(18) 1.1104(8) 0.628(3) 0.079(8) Uani 0.420(10) 1 d . U P A 1
H51 H 1.427879 1.140404 0.619462 0.095 Uiso 0.420(10) 1 calc R . P A 1
C52 C 1.2395(19) 1.1162(6) 0.647(3) 0.078(8) Uani 0.420(10) 1 d G U P A 1
H52 H 1.202110 1.150129 0.652241 0.093 Uiso 0.420(10) 1 calc R . P A 1
C53 C 1.1601(14) 1.0724(8) 0.659(3) 0.061(8) Uani 0.420(10) 1 d G U P A 1
H53 H 1.068443 1.076309 0.672441 0.073 Uiso 0.420(10) 1 calc R . P A 1
C54 C 1.2148(19) 1.0227(7) 0.652(2) 0.059(5) Uani 0.420(10) 1 d G U P A 1
C55 C 1.349(2) 1.0170(7) 0.632(3) 0.076(8) Uani 0.420(10) 1 d G U P A 1
H55 H 1.386314 0.983039 0.627084 0.091 Uiso 0.420(10) 1 calc R . P A 1
C56 C 1.4283(15) 1.0608(9) 0.620(3) 0.098(9) Uani 0.420(10) 1 d G U P A 1
H56 H 1.519982 1.056858 0.606883 0.118 Uiso 0.420(10) 1 calc R . P A 1
C58 C 1.404(2) 1.0830(9) 0.660(2) 0.077(5) Uani 0.580(10) 1 d D U P A 2
C59 C 1.1614(12) 1.0658(4) 0.6678(17) 0.055(6) Uani 0.580(10) 1 d . U P A 2
H59 H 1.146254 1.100539 0.693611 0.066 Uiso 0.580(10) 1 calc R . P A 2
C60 C 1.0569(10) 1.0311(5) 0.6579(18) 0.068(5) Uani 0.580(10) 1 d G U P A 2
H60 H 0.970288 1.042065 0.676853 0.082 Uiso 0.580(10) 1 calc R . P A 2
C61 C 1.0790(13) 0.9803(5) 0.6201(19) 0.079(7) Uani 0.580(10) 1 d G U P A 2
H61 H 1.007581 0.956530 0.613288 0.094 Uiso 0.580(10) 1 calc R . P A 2
C62 C 1.2057(15) 0.9642(4) 0.5923(19) 0.086(7) Uani 0.580(10) 1 d G U P A 2
H62 H 1.220840 0.929469 0.566481 0.103 Uiso 0.580(10) 1 calc R . P A 2
C63 C 1.3102(11) 0.9989(5) 0.6022(16) 0.066(5) Uani 0.580(10) 1 d G U P A 2
H63 H 1.396807 0.987942 0.583239 0.079 Uiso 0.580(10) 1 calc R . P A 2
C64 C 1.2881(10) 1.0497(5) 0.6400(15) 0.053(4) Uani 0.580(10) 1 d G U P A 2
O13 O 0.8217(9) 0.9721(4) 1.2270(8) 0.069(2) Uani 1 1 d . . . . .
H13A H 0.765800 0.951061 1.253504 0.103 Uiso 1 1 calc GR . . . .
C49 C 0.9198(12) 0.9827(6) 1.3151(13) 0.071(4) Uani 1 1 d . . . . .
H49A H 1.002167 0.993112 1.277598 0.106 Uiso 1 1 calc GR . . . .
H49B H 0.934690 0.951207 1.361848 0.106 Uiso 1 1 calc GR . . . .
H49C H 0.889018 1.010986 1.365647 0.106 Uiso 1 1 calc GR . . . .
O14 O 1.257(2) 0.5611(7) 0.8924(12) 0.156(7) Uani 1 1 d . U . . .
H14A H 1.238319 0.530469 0.872520 0.235 Uiso 1 1 calc GR . . . .
C57 C 1.295(3) 0.5882(8) 0.799(2) 0.155(10) Uani 1 1 d . U . . .
H57A H 1.372847 0.609187 0.818316 0.233 Uiso 1 1 calc GR . . . .
H57B H 1.223522 0.611339 0.773848 0.233 Uiso 1 1 calc GR . . . .
H57C H 1.316739 0.564059 0.735428 0.233 Uiso 1 1 calc GR . . . .
H4 H 0.975(8) 0.749(4) 0.942(4) 0.05(3) Uiso 1 1 d D . . . .

loop_
_atom_site_aniso_label
_atom_site_aniso_U_11
_atom_site_aniso_U_22
_atom_site_aniso_U_33
_atom_site_aniso_U_23
_atom_site_aniso_U_13
_atom_site_aniso_U_12
Co1 0.0230(8) 0.0308(7) 0.0372(8) 0.0005(7) -0.0006(7) 0.0010(6)
Co2 0.0217(7) 0.0305(7) 0.0370(8) 0.0004(7) -0.0004(6) -0.0002(6)
Cl1 0.0814(19) 0.0487(14) 0.0533(16) 0.0055(12) -0.0036(15) 0.0041(13)
Cl2 0.0586(17) 0.0594(16) 0.0536(15) 0.0152(13) 0.0020(13) -0.0071(13)
O1 0.020(3) 0.037(3) 0.040(4) 0.001(3) 0.001(3) -0.004(3)
O2 0.021(3) 0.030(3) 0.037(4) 0.003(3) -0.002(3) 0.001(2)
O3 0.020(3) 0.033(3) 0.043(4) 0.001(3) -0.005(3) 0.005(3)
O4 0.016(3) 0.036(3) 0.048(4) 0.001(3) -0.003(3) 0.004(3)
O5 0.020(3) 0.033(3) 0.041(4) -0.001(3) -0.001(3) 0.005(2)
O6 0.021(3) 0.033(3) 0.047(4) 0.006(3) 0.001(3) -0.003(3)
N1 0.017(4) 0.030(4) 0.045(4) 0.002(4) 0.000(3) -0.002(3)
N2 0.032(4) 0.038(4) 0.033(4) 0.005(4) 0.000(4) -0.002(3)
N3 0.026(4) 0.035(4) 0.043(4) 0.002(4) 0.003(4) 0.000(3)
N4 0.028(4) 0.030(4) 0.038(4) 0.003(3) 0.000(4) -0.002(3)
N5 0.023(4) 0.029(4) 0.049(5) 0.002(3) 0.003(4) -0.003(3)
N6 0.029(4) 0.041(5) 0.033(4) -0.001(3) 0.000(3) -0.001(3)
C1 0.035(6) 0.034(5) 0.045(6) -0.001(5) -0.001(5) -0.002(4)
C2 0.021(5) 0.036(5) 0.039(5) 0.001(4) 0.003(4) 0.002(4)
C3 0.026(5) 0.039(5) 0.031(5) 0.001(4) 0.002(4) 0.001(4)
C4 0.029(5) 0.043(6) 0.049(6) 0.004(5) 0.002(5) 0.008(4)
C5 0.025(5) 0.048(6) 0.051(6) 0.002(5) -0.002(4) 0.001(4)
C6 0.019(4) 0.034(5) 0.054(6) 0.000(5) -0.001(4) 0.000(4)
C7 0.023(5) 0.040(5) 0.040(6) 0.002(4) 0.001(4) 0.005(4)
C8 0.024(5) 0.040(5) 0.039(5) 0.005(4) 0.000(4) -0.003(4)
C9 0.030(5) 0.045(6) 0.049(6) 0.004(5) -0.008(5) 0.004(4)
C10 0.031(5) 0.031(5) 0.042(6) 0.004(4) -0.006(4) -0.003(4)
C11 0.027(5) 0.032(5) 0.040(5) -0.005(4) 0.000(4) -0.003(4)
C12 0.033(6) 0.048(7) 0.043(6) 0.001(5) -0.005(5) -0.003(5)
C13 0.031(5) 0.049(6) 0.040(6) 0.002(5) -0.002(4) 0.003(5)
C14 0.022(5) 0.040(6) 0.048(6) -0.001(4) 0.002(4) 0.002(4)
C15 0.023(5) 0.031(5) 0.043(6) -0.005(4) -0.004(4) 0.002(4)
C16 0.028(5) 0.037(5) 0.038(5) 0.000(5) 0.003(4) -0.001(4)
C17 0.028(5) 0.029(5) 0.063(7) 0.004(4) 0.002(5) -0.002(4)
C18 0.025(5) 0.036(5) 0.044(5) 0.002(4) 0.000(4) 0.002(4)
C19 0.018(5) 0.058(6) 0.043(6) 0.000(5) 0.002(4) -0.009(5)
C20 0.025(5) 0.048(6) 0.034(5) -0.002(4) -0.001(4) -0.005(4)
C21 0.033(6) 0.038(6) 0.052(6) -0.004(4) 0.010(5) 0.002(4)
C22 0.033(5) 0.029(5) 0.054(6) 0.003(4) 0.004(4) 0.001(4)
C23 0.024(5) 0.037(5) 0.038(5) -0.002(4) 0.000(4) 0.002(4)
C24 0.022(5) 0.048(6) 0.034(5) -0.003(4) 0.002(4) -0.002(4)
C25 0.032(5) 0.050(6) 0.032(5) -0.004(4) -0.003(4) 0.007(5)
C26 0.021(5) 0.030(5) 0.062(7) -0.003(4) 0.007(4) 0.006(4)
C28 0.023(4) 0.037(5) 0.049(5) -0.001(4) 0.001(4) -0.007(4)
C29 0.043(6) 0.043(6) 0.051(6) 0.001(5) 0.003(5) -0.001(5)
C30 0.031(5) 0.029(4) 0.059(6) 0.007(4) 0.009(5) -0.008(4)
C32 0.040(6) 0.041(5) 0.050(6) 0.005(4) 0.000(5) -0.001(4)
C33 0.032(5) 0.044(6) 0.051(6) 0.004(4) 0.009(4) 0.005(4)
C34 0.054(7) 0.036(6) 0.052(7) 0.007(5) -0.004(5) -0.004(5)
C35 0.032(5) 0.034(5) 0.032(5) 0.002(4) 0.002(4) 0.007(4)
C36 0.029(5) 0.042(5) 0.063(7) 0.008(5) -0.001(5) 0.005(4)
C37 0.032(5) 0.033(5) 0.055(6) 0.007(4) -0.003(5) 0.002(4)
C38 0.026(5) 0.025(4) 0.067(7) 0.002(4) -0.004(4) 0.004(4)
C39 0.040(6) 0.039(6) 0.049(6) 0.005(5) 0.007(5) 0.005(4)
C40 0.019(4) 0.033(5) 0.049(6) -0.002(4) -0.002(4) -0.002(4)
C41 0.031(5) 0.044(6) 0.050(6) 0.005(4) -0.006(4) 0.006(4)
C42 0.018(4) 0.033(5) 0.055(6) -0.005(4) 0.006(4) 0.002(3)
C43 0.022(5) 0.052(6) 0.044(6) 0.001(5) -0.004(4) 0.003(4)
C44 0.024(5) 0.044(6) 0.039(6) 0.006(4) 0.002(4) 0.003(4)
C45 0.024(5) 0.038(5) 0.040(5) 0.006(4) 0.002(4) -0.002(4)
C46 0.019(4) 0.038(5) 0.060(6) 0.001(4) -0.006(4) 0.001(4)
C47 0.020(5) 0.033(5) 0.069(7) 0.008(5) -0.007(5) 0.004(4)
C48 0.013(4) 0.036(5) 0.034(5) 0.001(4) -0.002(3) 0.002(4)
S1 0.0305(12) 0.0446(13) 0.0469(13) -0.0052(11) -0.0003(11) -0.0027(10)
F4 0.097(6) 0.062(4) 0.068(5) 0.013(3) -0.015(4) -0.005(4)
F5 0.038(4) 0.086(6) 0.126(7) -0.013(5) -0.013(4) 0.025(4)
F6 0.092(6) 0.050(4) 0.108(6) -0.025(4) -0.028(5) 0.014(4)
O7 0.026(3) 0.056(4) 0.063(5) -0.001(4) 0.002(3) 0.000(3)
O8 0.033(4) 0.049(4) 0.051(4) -0.019(3) 0.000(3) -0.008(3)
O9 0.052(4) 0.078(5) 0.041(4) -0.005(3) -0.001(4) -0.009(4)
C27 0.038(6) 0.055(7) 0.067(8) -0.016(5) -0.005(6) 0.005(5)
S2 0.0394(15) 0.0569(16) 0.0630(17) -0.0163(13) -0.0079(13) 0.0043(12)
F1 0.122(7) 0.053(4) 0.075(5) -0.022(4) 0.018(5) -0.003(4)
F2 0.070(6) 0.055(4) 0.134(8) -0.015(5) 0.017(5) -0.025(4)
F3 0.183(11) 0.071(5) 0.080(5) 0.026(4) 0.043(6) 0.048(6)
O10 0.040(5) 0.118(9) 0.094(7) -0.037(7) -0.011(5) 0.021(5)
O11 0.036(4) 0.077(6) 0.066(5) -0.032(4) -0.010(4) 0.007(4)
O12 0.057(5) 0.058(5) 0.054(4) 0.005(4) 0.001(4) -0.016(4)
C31 0.088(10) 0.072(8) 0.042(7) 0.014(6) 0.011(7) 0.016(7)
F7 0.125(19) 0.092(15) 0.083(12) 0.014(10) -0.044(11) -0.047(13)
F8 0.084(12) 0.063(11) 0.114(14) 0.004(10) 0.015(11) -0.010(9)
F9 0.102(15) 0.058(10) 0.112(16) 0.007(10) -0.033(12) 0.009(9)
F10 0.074(10) 0.088(10) 0.165(15) -0.008(10) -0.021(9) -0.008(8)
F11 0.091(10) 0.057(7) 0.094(10) -0.006(7) -0.001(8) -0.015(6)
F12 0.124(15) 0.092(12) 0.124(11) -0.006(8) 0.037(10) -0.050(10)
C50 0.051(12) 0.051(10) 0.084(13) -0.004(11) -0.019(9) -0.001(8)
C51 0.033(11) 0.067(13) 0.14(2) 0.006(18) 0.006(15) -0.015(11)
C52 0.040(11) 0.063(11) 0.13(2) -0.013(15) 0.007(13) -0.018(9)
C53 0.025(12) 0.059(10) 0.10(2) 0.002(14) 0.009(15) -0.005(8)
C54 0.046(9) 0.058(9) 0.072(13) -0.004(10) -0.014(10) 0.003(8)
C55 0.050(11) 0.058(13) 0.12(2) -0.014(16) -0.002(14) 0.010(10)
C56 0.072(15) 0.072(14) 0.15(2) -0.010(17) 0.000(18) -0.005(10)
C58 0.050(10) 0.076(12) 0.106(13) -0.022(9) 0.008(8) -0.016(8)
C59 0.028(8) 0.055(10) 0.082(15) -0.012(11) 0.002(10) 0.004(7)
C60 0.033(8) 0.059(9) 0.113(15) -0.002(10) -0.003(10) -0.009(7)
C61 0.050(11) 0.046(10) 0.14(2) -0.002(13) 0.003(14) -0.005(9)
C62 0.046(10) 0.059(11) 0.15(2) 0.002(13) 0.007(12) 0.006(8)
C63 0.050(10) 0.050(9) 0.098(15) -0.007(9) -0.016(10) 0.008(7)
C64 0.033(7) 0.048(8) 0.077(11) -0.006(8) 0.010(8) 0.004(6)
O13 0.053(5) 0.078(7) 0.076(6) 0.000(5) 0.009(4) -0.013(4)
C49 0.050(7) 0.071(8) 0.092(10) -0.013(8) 0.005(7) -0.020(6)
O14 0.215(18) 0.174(15) 0.079(8) -0.015(7) -0.028(10) -0.086(15)
C57 0.18(2) 0.100(14) 0.181(19) 0.070(14) -0.110(16) -0.053(14)

loop_
_atom_type_symbol
_atom_type_description
_atom_type_scat_dispersion_real
_atom_type_scat_dispersion_imag
_atom_type_scat_source
C C 0.0181 0.0091 'International Tables Vol C Tables 4.2.6.8 and 6.1.1.4'
H H 0.0000 0.0000 'International Tables Vol C Tables 4.2.6.8 and 6.1.1.4'
Cl Cl 0.3639 0.7018 'International Tables Vol C Tables 4.2.6.8 and 6.1.1.4'
Co Co -2.3653 3.6143 'International Tables Vol C Tables 4.2.6.8 and 6.1.1.4'
F F 0.0727 0.0534 'International Tables Vol C Tables 4.2.6.8 and 6.1.1.4'
N N 0.0311 0.0180 'International Tables Vol C Tables 4.2.6.8 and 6.1.1.4'
O O 0.0492 0.0322 'International Tables Vol C Tables 4.2.6.8 and 6.1.1.4'
S S 0.3331 0.5567 'International Tables Vol C Tables 4.2.6.8 and 6.1.1.4'

loop_
_geom_angle_atom_site_label_1
_geom_angle_atom_site_label_2
_geom_angle_atom_site_label_3
_geom_angle
_geom_angle_site_symmetry_1
_geom_angle_site_symmetry_3
O2 Co1 O3 170.1(2) . .
O2 Co1 O6 94.9(2) . .
O2 Co1 N1 87.6(3) . .
O2 Co1 N2 89.8(3) . 1_556
O2 Co1 N6 97.1(3) . 2_847
O3 Co1 O6 75.2(2) . .
O3 Co1 N1 92.2(3) . .
O3 Co1 N2 90.5(3) . 1_556
O3 Co1 N6 92.8(3) . 2_847
N1 Co1 O6 91.7(3) . .
N2 Co1 O6 89.8(3) 1_556 .
N2 Co1 N1 177.2(3) 1_556 .
N6 Co1 O6 168.0(3) 2_847 .
N6 Co1 N1 90.0(3) 2_847 .
N6 Co1 N2 89.0(3) 2_847 1_556
O1 Co2 O4 92.8(2) 1_455 .
O1 Co2 O5 168.7(3) 1_455 .
O1 Co2 N3 89.7(3) 1_455 .
O1 Co2 N4 87.1(3) 1_455 1_556
O1 Co2 N5 98.7(3) 1_455 .
O5 Co2 O4 76.0(2) . .
O5 Co2 N3 91.8(3) . .
O5 Co2 N4 92.1(3) . 1_556
O5 Co2 N5 92.6(3) . .
N3 Co2 O4 90.5(3) . .
N4 Co2 O4 93.9(3) 1_556 .
N4 Co2 N3 174.7(3) 1_556 .
N5 Co2 O4 168.0(3) . .
N5 Co2 N3 86.0(3) . .
N5 Co2 N4 90.3(3) . 1_556
C48 O1 Co2 136.2(6) . 1_655
C3 O2 Co1 135.2(6) . .
C48 O3 Co1 121.3(5) . .
Co2 O4 H4 93(7) . .
C15 O4 Co2 115.5(5) . .
C15 O4 H4 109(3) . .
C3 O5 Co2 120.4(6) . .
Co1 O6 H6 104(7) . .
C40 O6 Co1 115.7(5) . .
C40 O6 H6 108(5) . .
C10 N1 Co1 122.1(6) . .
C43 N1 Co1 120.3(7) . .
C43 N1 C10 117.6(8) . .
C20 N2 Co1 123.5(6) . 1_554
C20 N2 C45 115.7(8) . .
C45 N2 Co1 120.7(6) . 1_554
C4 N3 Co2 123.4(7) . .
C4 N3 C14 116.4(9) . .
C14 N3 Co2 120.1(7) . .
C7 N4 Co2 124.3(7) . 1_554
C7 N4 C24 116.9(8) . .
C24 N4 Co2 118.7(6) . 1_554
C26 N5 Co2 120.1(6) . .
C42 N5 Co2 122.9(6) . .
C42 N5 C26 117.0(8) . .
C9 N6 Co1 120.8(6) . 2_857
C17 N6 Co1 121.5(7) . 2_857
C17 N6 C9 117.6(9) . .
C5 C1 C12 115.8(10) . .
C5 C1 C16 122.5(10) . .
C12 C1 C16 121.7(10) . .
C6 C2 C11 120.9(9) . .
C8 C2 C6 116.8(9) . .
C8 C2 C11 122.2(9) . .
O2 C3 C15 115.2(8) . .
O5 C3 O2 125.3(9) . .
O5 C3 C15 119.5(8) . .
N3 C4 H4A 118.2 . .
N3 C4 C25 123.7(10) . .
C25 C4 H4A 118.2 . .
C1 C5 H5 120.2 . .
C43 C5 C1 119.5(10) . .
C43 C5 H5 120.2 . .
C2 C6 H6A 120.8 . .
C24 C6 C2 118.5(9) . .
C24 C6 H6A 120.8 . .
N4 C7 H7 118.5 . .
N4 C7 C8 123.0(9) . .
C8 C7 H7 118.5 . .
C2 C8 H8 120.1 . .
C7 C8 C2 119.8(9) . .
C7 C8 H8 120.1 . .
N6 C9 H9 118.7 . .
N6 C9 C47 122.6(9) . .
C47 C9 H9 118.7 . .
N1 C10 H10 118.3 . .
N1 C10 C12 123.4(10) . .
C12 C10 H10 118.3 . .
C25 C11 C2 122.0(9) . .
C44 C11 C2 121.1(9) . .
C44 C11 C25 116.9(9) . .
C1 C12 H12 120.1 . .
C10 C12 C1 119.8(10) . .
C10 C12 H12 120.1 . .
C16 C13 H13 120.3 . .
C45 C13 H13 120.3 . .
C45 C13 C16 119.4(10) . .
N3 C14 H14 118.3 . .
N3 C14 C44 123.5(10) . .
C44 C14 H14 118.3 . .
O4 C15 C3 108.1(7) . .
O4 C15 H15 109.6 . .
O4 C15 C28 112.3(8) . .
C3 C15 H15 109.6 . .
C28 C15 C3 107.5(7) . .
C28 C15 H15 109.6 . .
C13 C16 C1 119.7(10) . .
C19 C16 C1 122.9(10) . .
C19 C16 C13 117.3(9) . .
N6 C17 H17 118.8 . .
N6 C17 C46 122.5(9) . .
C46 C17 H17 118.8 . .
C21 C18 C22 115.8(9) . .
C21 C18 C23 122.6(8) . .
C22 C18 C23 121.6(8) . .
C16 C19 H19 119.6 . .
C20 C19 C16 120.7(10) . .
C20 C19 H19 119.6 . .
N2 C20 C19 123.9(9) . .
N2 C20 H20 118.0 . .
C19 C20 H20 118.0 . .
C18 C21 H21 119.6 . .
C26 C21 C18 120.8(9) . .
C26 C21 H21 119.6 . .
C18 C22 H22 120.0 . .
C42 C22 C18 120.1(9) . .
C42 C22 H22 120.0 . .
C46 C23 C18 122.2(8) . .
C46 C23 C47 117.0(9) . .
C47 C23 C18 120.7(8) . .
N4 C24 C6 124.9(9) . .
N4 C24 H24 117.5 . .
C6 C24 H24 117.5 . .
C4 C25 C11 120.1(10) . .
C4 C25 H25 119.9 . .
C11 C25 H25 119.9 . .
N5 C26 C21 122.6(9) . .
N5 C26 H26 118.7 . .
C21 C26 H26 118.7 . .
C30 C28 C15 120.4(9) . .
C33 C28 C15 119.9(9) . .
C33 C28 C30 119.2(10) . .
C30 C29 H29 120.8 . .
C34 C29 H29 120.8 . .
C34 C29 C30 118.5(10) . .
C28 C30 C29 120.5(9) . .
C28 C30 H30 119.8 . .
C29 C30 H30 119.8 . .
C33 C32 H32 121.2 . .
C33 C32 C34 117.7(10) . .
C34 C32 H32 121.2 . .
C28 C33 C32 121.7(10) . .
C28 C33 H33 119.2 . .
C32 C33 H33 119.2 . .
C29 C34 Cl1 119.4(9) . .
C29 C34 C32 122.2(11) . .
C32 C34 Cl1 118.4(8) . .
C37 C35 C38 119.8(9) . .
C37 C35 C40 121.0(9) . .
C38 C35 C40 118.7(8) . .
C38 C36 H36 119.8 . .
C39 C36 H36 119.8 . .
C39 C36 C38 120.4(10) . .
C35 C37 H37 119.8 . .
C35 C37 C41 120.4(9) . .
C41 C37 H37 119.8 . .
C35 C38 H38 120.2 . .
C36 C38 C35 119.6(10) . .
C36 C38 H38 120.2 . .
C36 C39 Cl2 120.6(8) . .
C36 C39 C41 121.4(10) . .
C41 C39 Cl2 118.0(9) . .
O6 C40 C35 111.8(8) . .
O6 C40 H40 109.0 . .
O6 C40 C48 109.3(7) . .
C35 C40 H40 109.0 . .
C35 C40 C48 108.8(7) . .
C48 C40 H40 109.0 . .
C37 C41 H41 120.9 . .
C39 C41 C37 118.1(10) . .
C39 C41 H41 120.9 . .
N5 C42 C22 123.7(9) . .
N5 C42 H42 118.2 . .
C22 C42 H42 118.2 . .
N1 C43 C5 123.9(10) . .
N1 C43 H43 118.1 . .
C5 C43 H43 118.1 . .
C11 C44 C14 119.4(10) . .
C11 C44 H44 120.3 . .
C14 C44 H44 120.3 . .
N2 C45 H45 118.6 . .
C13 C45 N2 122.9(9) . .
C13 C45 H45 118.6 . .
C17 C46 H46 119.6 . .
C23 C46 C17 120.8(9) . .
C23 C46 H46 119.6 . .
C9 C47 C23 119.4(9) . .
C9 C47 H47 120.3 . .
C23 C47 H47 120.3 . .
O1 C48 O3 126.6(8) . .
O1 C48 C40 115.0(8) . .
O3 C48 C40 118.4(7) . .
O7 S1 O8 114.0(5) . .
O7 S1 O9 114.9(5) . .
O7 S1 C27 104.3(5) . .
O8 S1 C27 102.2(5) . .
O9 S1 O8 115.2(5) . .
O9 S1 C27 104.0(6) . .
F4 C27 S1 108.6(7) . .
F5 C27 S1 110.8(9) . .
F5 C27 F4 107.1(10) . .
F6 C27 S1 111.6(8) . .
F6 C27 F4 108.5(10) . .
F6 C27 F5 110.1(10) . .
O10 S2 O11 113.5(5) . .
O10 S2 O12 116.2(6) . .
O10 S2 C31 104.3(7) . .
O11 S2 C31 102.3(6) . .
O12 S2 O11 115.3(5) . .
O12 S2 C31 102.8(5) . .
F1 C31 S2 114.9(10) . .
F1 C31 F2 106.3(12) . .
F1 C31 F3 108.4(11) . .
F2 C31 S2 109.3(9) . .
F3 C31 S2 111.5(11) . .
F3 C31 F2 105.9(12) . .
F7 C50 C54 113(2) . .
F8 C50 F7 102(2) . .
F8 C50 F9 104(2) . .
F8 C50 C54 115(2) . .
F9 C50 F7 106(2) . .
F9 C50 C54 116(2) . .
C52 C51 H51 120.0 . .
C52 C51 C56 120.0 . .
C56 C51 H51 120.0 . .
C51 C52 H52 120.0 . .
C51 C52 C53 120.0 . .
C53 C52 H52 120.0 . .
C52 C53 H53 120.0 . .
C54 C53 C52 120.0 . .
C54 C53 H53 120.0 . .
C53 C54 C50 122.5(17) . .
C53 C54 C55 120.0 . .
C55 C54 C50 117.4(17) . .
C54 C55 H55 120.0 . .
C54 C55 C56 120.0 . .
C56 C55 H55 120.0 . .
C51 C56 H56 120.0 . .
C55 C56 C51 120.0 . .
C55 C56 H56 120.0 . .
F10 C58 C64 114.2(19) . .
F11 C58 F10 103.3(19) . .
F11 C58 F12 106(2) . .
F11 C58 C64 115.8(18) . .
F12 C58 F10 106(2) . .
F12 C58 C64 110.4(18) . .
C60 C59 H59 120.0 . .
C60 C59 C64 120.0 . .
C64 C59 H59 120.0 . .
C59 C60 H60 120.0 . .
C61 C60 C59 120.0 . .
C61 C60 H60 120.0 . .
C60 C61 H61 120.0 . .
C60 C61 C62 120.0 . .
C62 C61 H61 120.0 . .
C61 C62 H62 120.0 . .
C63 C62 C61 120.0 . .
C63 C62 H62 120.0 . .
C62 C63 H63 120.0 . .
C64 C63 C62 120.0 . .
C64 C63 H63 120.0 . .
C59 C64 C58 122.3(12) . .
C63 C64 C58 117.4(12) . .
C63 C64 C59 120.0 . .
C49 O13 H13A 109.5 . .
O13 C49 H49A 109.5 . .
O13 C49 H49B 109.5 . .
O13 C49 H49C 109.5 . .
H49A C49 H49B 109.5 . .
H49A C49 H49C 109.5 . .
H49B C49 H49C 109.5 . .
C57 O14 H14A 109.5 . .
O14 C57 H57A 109.5 . .
O14 C57 H57B 109.5 . .
O14 C57 H57C 109.5 . .
H57A C57 H57B 109.5 . .
H57A C57 H57C 109.5 . .
H57B C57 H57C 109.5 . .

loop_
_geom_bond_atom_site_label_1
_geom_bond_atom_site_label_2
_geom_bond_distance
_geom_bond_site_symmetry_2
Co1 O2 2.037(6) .
Co1 O3 2.070(7) .
Co1 O6 2.214(7) .
Co1 N1 2.190(8) .
Co1 N2 2.183(8) 1_556
Co1 N6 2.151(8) 2_847
Co2 O1 2.049(6) 1_455
Co2 O4 2.199(7) .
Co2 O5 2.088(6) .
Co2 N3 2.188(8) .
Co2 N4 2.187(8) 1_556
Co2 N5 2.137(8) .
Cl1 C34 1.744(12) .
Cl2 C39 1.739(11) .
O1 C48 1.251(10) .
O2 C3 1.254(11) .
O3 C48 1.262(12) .
O4 C15 1.444(11) .
O4 H4 0.88(3) .
O5 C3 1.245(12) .
O6 H6 0.88(3) .
O6 C40 1.413(11) .
N1 C10 1.340(12) .
N1 C43 1.314(13) .
N2 C20 1.336(12) .
N2 C45 1.379(12) .
N3 C4 1.333(13) .
N3 C14 1.350(13) .
N4 C7 1.326(12) .
N4 C24 1.332(12) .
N5 C26 1.347(12) .
N5 C42 1.337(12) .
N6 C9 1.358(13) .
N6 C17 1.321(13) .
C1 C5 1.406(15) .
C1 C12 1.412(15) .
C1 C16 1.476(14) .
C2 C6 1.402(13) .
C2 C8 1.392(14) .
C2 C11 1.489(13) .
C3 C15 1.557(13) .
C4 H4A 0.9500 .
C4 C25 1.381(15) .
C5 H5 0.9500 .
C5 C43 1.392(15) .
C6 H6A 0.9500 .
C6 C24 1.364(15) .
C7 H7 0.9500 .
C7 C8 1.383(14) .
C8 H8 0.9500 .
C9 H9 0.9500 .
C9 C47 1.371(15) .
C10 H10 0.9500 .
C10 C12 1.380(15) .
C11 C25 1.394(14) .
C11 C44 1.386(14) .
C12 H12 0.9500 .
C13 H13 0.9500 .
C13 C16 1.394(14) .
C13 C45 1.372(14) .
C14 H14 0.9500 .
C14 C44 1.395(15) .
C15 H15 1.0000 .
C15 C28 1.490(14) .
C16 C19 1.369(14) .
C17 H17 0.9500 .
C17 C46 1.385(13) .
C18 C21 1.394(14) .
C18 C22 1.404(13) .
C18 C23 1.479(10) .
C19 H19 0.9500 .
C19 C20 1.359(15) .
C20 H20 0.9500 .
C21 H21 0.9500 .
C21 C26 1.389(15) .
C22 H22 0.9500 .
C22 C42 1.382(13) .
C23 C46 1.363(13) .
C23 C47 1.402(14) .
C24 H24 0.9500 .
C25 H25 0.9500 .
C26 H26 0.9500 .
C28 C30 1.388(14) .
C28 C33 1.378(13) .
C29 H29 0.9500 .
C29 C30 1.421(15) .
C29 C34 1.363(15) .
C30 H30 0.9500 .
C32 H32 0.9500 .
C32 C33 1.400(14) .
C32 C34 1.403(16) .
C33 H33 0.9500 .
C35 C37 1.393(13) .
C35 C38 1.397(13) .
C35 C40 1.517(13) .
C36 H36 0.9500 .
C36 C38 1.374(15) .
C36 C39 1.371(15) .
C37 H37 0.9500 .
C37 C41 1.396(15) .
C38 H38 0.9500 .
C39 C41 1.396(15) .
C40 H40 1.0000 .
C40 C48 1.541(12) .
C41 H41 0.9500 .
C42 H42 0.9500 .
C43 H43 0.9500 .
C44 H44 0.9500 .
C45 H45 0.9500 .
C46 H46 0.9500 .
C47 H47 0.9500 .
S1 O7 1.423(7) .
S1 O8 1.457(7) .
S1 O9 1.432(8) .
S1 C27 1.839(12) .
F4 C27 1.362(15) .
F5 C27 1.316(13) .
F6 C27 1.315(13) .
S2 O10 1.407(9) .
S2 O11 1.463(8) .
S2 O12 1.416(8) .
S2 C31 1.810(16) .
F1 C31 1.293(15) .
F2 C31 1.364(17) .
F3 C31 1.329(15) .
F7 C50 1.37(2) .
F8 C50 1.31(2) .
F9 C50 1.31(2) .
F10 C58 1.35(2) .
F11 C58 1.30(2) .
F12 C58 1.34(2) .
C50 C54 1.43(3) .
C51 H51 0.9500 .
C51 C52 1.3900 .
C51 C56 1.3900 .
C52 H52 0.9500 .
C52 C53 1.3900 .
C53 H53 0.9500 .
C53 C54 1.3900 .
C54 C55 1.3900 .
C55 H55 0.9500 .
C55 C56 1.3900 .
C56 H56 0.9500 .
C58 C64 1.47(2) .
C59 H59 0.9500 .
C59 C60 1.3900 .
C59 C64 1.3900 .
C60 H60 0.9500 .
C60 C61 1.3900 .
C61 H61 0.9500 .
C61 C62 1.3900 .
C62 H62 0.9500 .
C62 C63 1.3900 .
C63 H63 0.9500 .
C63 C64 1.3900 .
O13 H13A 0.8400 .
O13 C49 1.443(15) .
C49 H49A 0.9800 .
C49 H49B 0.9800 .
C49 H49C 0.9800 .
O14 H14A 0.8400 .
O14 C57 1.34(2) .
C57 H57A 0.9800 .
C57 H57B 0.9800 .
C57 H57C 0.9800 .

loop_
_geom_torsion_atom_site_label_1
_geom_torsion_atom_site_label_2
_geom_torsion_atom_site_label_3
_geom_torsion_atom_site_label_4
_geom_torsion
_geom_torsion_site_symmetry_1
Co1 O2 C3 O5 4.6(15) .
Co1 O2 C3 C15 -174.1(6) .
Co1 O3 C48 O1 -176.2(7) .
Co1 O3 C48 C40 4.1(11) .
Co1 O6 C40 C35 120.5(6) .
Co1 O6 C40 C48 0.0(9) .
Co1 N1 C10 C12 -179.1(8) .
Co1 N1 C43 C5 -179.6(8) .
Co1 N2 C20 C19 -179.9(9) 1_554
Co1 N2 C45 C13 -179.8(8) 1_554
Co1 N6 C9 C47 178.0(9) 2_857
Co1 N6 C17 C46 -178.1(8) 2_857
Co2 O1 C48 O3 -3.0(16) 1_655
Co2 O1 C48 C40 176.7(7) 1_655
Co2 O4 C15 C3 -6.2(9) .
Co2 O4 C15 C28 112.2(7) .
Co2 O5 C3 O2 174.3(7) .
Co2 O5 C3 C15 -7.0(11) .
Co2 N3 C4 C25 -179.5(8) .
Co2 N3 C14 C44 179.4(8) .
Co2 N4 C7 C8 176.3(8) 1_554
Co2 N4 C24 C6 -176.1(8) 1_554
Co2 N5 C26 C21 -177.6(8) .
Co2 N5 C42 C22 177.8(8) .
Cl2 C39 C41 C37 174.3(7) .
O2 C3 C15 O4 -172.6(8) .
O2 C3 C15 C28 65.9(10) .
O4 C15 C28 C30 -28.3(12) .
O4 C15 C28 C33 160.3(8) .
O5 C3 C15 O4 8.6(12) .
O5 C3 C15 C28 -112.9(9) .
O6 C40 C48 O1 177.7(8) .
O6 C40 C48 O3 -2.5(12) .
N1 C10 C12 C1 -1.3(17) .
N3 C4 C25 C11 1.8(18) .
N3 C14 C44 C11 -1.5(16) .
N4 C7 C8 C2 -2.0(17) .
N6 C9 C47 C23 1.1(18) .
N6 C17 C46 C23 -0.9(16) .
C1 C5 C43 N1 -1.3(17) .
C1 C16 C19 C20 178.7(11) .
C2 C6 C24 N4 1.1(17) .
C2 C11 C25 C4 -178.6(10) .
C2 C11 C44 C14 178.5(10) .
C3 C15 C28 C30 90.4(10) .
C3 C15 C28 C33 -81.0(11) .
C4 N3 C14 C44 2.2(15) .
C5 C1 C12 C10 1.9(16) .
C5 C1 C16 C13 21.9(17) .
C5 C1 C16 C19 -155.6(11) .
C6 C2 C8 C7 3.8(15) .
C6 C2 C11 C25 -28.2(15) .
C6 C2 C11 C44 154.2(10) .
C7 N4 C24 C6 0.8(15) .
C8 C2 C6 C24 -3.3(15) .
C8 C2 C11 C25 153.4(10) .
C8 C2 C11 C44 -24.3(16) .
C9 N6 C17 C46 0.9(15) .
C10 N1 C43 C5 2.0(16) .
C11 C2 C6 C24 178.2(9) .
C11 C2 C8 C7 -177.7(9) .
C12 C1 C5 C43 -0.7(16) .
C12 C1 C16 C13 -157.6(11) .
C12 C1 C16 C19 25.0(17) .
C13 C16 C19 C20 1.2(17) .
C14 N3 C4 C25 -2.3(16) .
C15 C28 C30 C29 -169.1(9) .
C15 C28 C33 C32 166.9(9) .
C16 C1 C5 C43 179.8(10) .
C16 C1 C12 C10 -178.6(10) .
C16 C13 C45 N2 1.6(17) .
C16 C19 C20 N2 -2.4(19) .
C17 N6 C9 C47 -1.1(16) .
C18 C21 C26 N5 -1.2(17) .
C18 C22 C42 N5 0.8(16) .
C18 C23 C46 C17 177.5(9) .
C18 C23 C47 C9 -177.6(10) .
C20 N2 C45 C13 -2.5(15) .
C21 C18 C22 C42 -1.1(15) .
C21 C18 C23 C46 -31.1(15) .
C21 C18 C23 C47 145.4(11) .
C22 C18 C21 C26 1.3(15) .
C22 C18 C23 C46 150.0(10) .
C22 C18 C23 C47 -33.5(15) .
C23 C18 C21 C26 -177.7(10) .
C23 C18 C22 C42 178.0(9) .
C24 N4 C7 C8 -0.4(15) .
C25 C11 C44 C14 0.8(15) .
C26 N5 C42 C22 -0.6(15) .
C30 C28 C33 C32 -4.6(15) .
C30 C29 C34 Cl1 175.0(8) .
C30 C29 C34 C32 -6.4(16) .
C33 C28 C30 C29 2.4(14) .
C33 C32 C34 Cl1 -177.2(8) .
C33 C32 C34 C29 4.3(16) .
C34 C29 C30 C28 3.0(15) .
C34 C32 C33 C28 1.4(15) .
C35 C37 C41 C39 1.8(14) .
C35 C40 C48 O1 55.5(10) .
C35 C40 C48 O3 -124.8(9) .
C36 C39 C41 C37 -5.1(15) .
C37 C35 C38 C36 -3.9(14) .
C37 C35 C40 O6 -30.1(12) .
C37 C35 C40 C48 90.6(10) .
C38 C35 C37 C41 2.7(14) .
C38 C35 C40 O6 158.3(8) .
C38 C35 C40 C48 -81.0(10) .
C38 C36 C39 Cl2 -175.4(8) .
C38 C36 C39 C41 4.0(15) .
C39 C36 C38 C35 0.6(15) .
C40 C35 C37 C41 -168.9(8) .
C40 C35 C38 C36 167.9(8) .
C42 N5 C26 C21 0.8(15) .
C43 N1 C10 C12 -0.7(15) .
C44 C11 C25 C4 -0.9(16) .
C45 N2 C20 C19 2.9(16) .
C45 C13 C16 C1 -178.4(10) .
C45 C13 C16 C19 -0.9(17) .
C46 C23 C47 C9 -0.9(17) .
C47 C23 C46 C17 0.8(16) .
O7 S1 C27 F4 58.3(9) .
O7 S1 C27 F5 175.6(8) .
O7 S1 C27 F6 -61.2(10) .
O8 S1 C27 F4 -60.7(8) .
O8 S1 C27 F5 56.6(10) .
O8 S1 C27 F6 179.8(8) .
O9 S1 C27 F4 179.0(7) .
O9 S1 C27 F5 -63.6(9) .
O9 S1 C27 F6 59.5(10) .
O10 S2 C31 F1 -70.3(12) .
O10 S2 C31 F2 170.3(9) .
O10 S2 C31 F3 53.5(11) .
O11 S2 C31 F1 171.3(10) .
O11 S2 C31 F2 51.9(10) .
O11 S2 C31 F3 -64.9(11) .
O12 S2 C31 F1 51.4(12) .
O12 S2 C31 F2 -68.1(10) .
O12 S2 C31 F3 175.2(9) .
F7 C50 C54 C53 80(3) .
F7 C50 C54 C55 -96(3) .
F8 C50 C54 C53 -36(3) .
F8 C50 C54 C55 148(2) .
F9 C50 C54 C53 -158(2) .
F9 C50 C54 C55 26(3) .
F10 C58 C64 C59 122.6(18) .
F10 C58 C64 C63 -51(2) .
F11 C58 C64 C59 3(3) .
F11 C58 C64 C63 -170.9(16) .
F12 C58 C64 C59 -117.6(18) .
F12 C58 C64 C63 69(2) .
C50 C54 C55 C56 176(2) .
C51 C52 C53 C54 0.0 .
C52 C51 C56 C55 0.0 .
C52 C53 C54 C50 -176(2) .
C52 C53 C54 C55 0.0 .
C53 C54 C55 C56 0.0 .
C54 C55 C56 C51 0.0 .
C56 C51 C52 C53 0.0 .
C59 C60 C61 C62 0.0 .
C60 C59 C64 C58 -173.6(19) .
C60 C59 C64 C63 0.0 .
C60 C61 C62 C63 0.0 .
C61 C62 C63 C64 0.0 .
C62 C63 C64 C58 173.9(18) .
C62 C63 C64 C59 0.0 .
C64 C59 C60 C61 0.0 .

loop_
_twin_individual_id
_twin_individual_mass_fraction_refined
1 0.5745(16)
2 0.4255(16)
